data_1544252
loop_
_publ_author_name
'Al-Taifi, Elham A.'
'Kaur, Manpreet'
'Akkurt, Mehmet'
'Mohamed, Shaaban K.'
'Jasinski, Jerry P.'

_publ_section_title
;
 1-(4-Nitrophenyl)-2-({4-phenyl-5-[(<i>p</i>-tolyloxy)methyl]-4<i>H</i>-1,2,4-triazol-3-yl}sulfanyl)acetamide
;
_journal_coeditor_code SJ4062
_journal_issue 10
_journal_name_full IUCrData
_journal_page_first x161533
_journal_paper_doi 10.1107/S2414314616015339
_journal_volume 1
_journal_year 2016
_chemical_formula_iupac 'C24 H21 N5 O4 S'
_chemical_formula_moiety 'C24 H21 N5 O4 S'
_chemical_formula_sum 'C24 H21 N5 O4 S'
_chemical_formula_weight 475.52
_chemical_name_systematic
1-(4-Nitrophenyl)-2-({4-phenyl-5-[(<i>p</i>-tolyloxy)methyl]-4<i>H</i>-1,2,4-triazol-3-yl}sulfanyl)acetamide
_space_group_crystal_system triclinic
_space_group_IT_number 2
_space_group_name_Hall '-P 1'
_space_group_name_H-M_alt 'P -1'
_symmetry_space_group_name_Hall '-P 1'
_symmetry_space_group_name_H-M 'P -1'
_atom_sites_solution_hydrogens geom
_atom_sites_solution_primary direct
_cell_angle_alpha 115.507(6)
_cell_angle_beta 93.532(4)
_cell_angle_gamma 96.914(4)
_cell_formula_units_Z 2
_cell_length_a 8.2241(4)
_cell_length_b 12.2161(7)
_cell_length_c 12.3952(8)
_cell_measurement_reflns_used 3208
_cell_measurement_temperature 173(2)
_cell_measurement_theta_max 71.4660
_cell_measurement_theta_min 4.0590
_cell_volume 1106.77(13)
_computing_cell_refinement
;
CrysAlis PRO (Agilent, 2014)
;
_computing_data_collection
;
CrysAlis PRO (Agilent, 2014)
;
_computing_data_reduction
;
CrysAlis PRO (Agilent, 2014)
;
_computing_molecular_graphics
;
<i>OLEX2</i> (Dolomanov <i>et al.</i>,  2009)
;
_computing_publication_material
;
<i>OLEX2</i> (Dolomanov <i>et al.</i>,  2009)
;
_computing_structure_refinement
;
SHELXL2014 (Sheldrick, 2015b)
;
_computing_structure_solution
;
SHELXT (Sheldrick, 2015a)
;
_diffrn_ambient_temperature 173(2)
_diffrn_detector_area_resol_mean 16.0416
_diffrn_measured_fraction_theta_full 0.997
_diffrn_measured_fraction_theta_max 0.977
_diffrn_measurement_device 'four-circle diffractometer'
_diffrn_measurement_device_type 'Rigaku Oxford Diffraction four-circle'
_diffrn_measurement_method '\w scans'
_diffrn_radiation_monochromator graphite
_diffrn_radiation_type CuK\a
_diffrn_radiation_wavelength 1.54184
_diffrn_reflns_av_R_equivalents 0.0305
_diffrn_reflns_limit_h_max 8
_diffrn_reflns_limit_h_min -9
_diffrn_reflns_limit_k_max 13
_diffrn_reflns_limit_k_min -14
_diffrn_reflns_limit_l_max 15
_diffrn_reflns_limit_l_min -11
_diffrn_reflns_number 7218
_diffrn_reflns_theta_full 67.684
_diffrn_reflns_theta_max 71.410
_diffrn_reflns_theta_min 3.984
_exptl_absorpt_coefficient_mu 1.667
_exptl_absorpt_correction_T_max 1.00000
_exptl_absorpt_correction_T_min 0.86693
_exptl_absorpt_correction_type multi-scan
_exptl_absorpt_process_details
;
(CrysAlis PRO; Agilent, 2014)
;
_exptl_crystal_colour colourless
_exptl_crystal_density_diffrn 1.427
_exptl_crystal_description prism
_exptl_crystal_F_000 496
_exptl_crystal_size_max 0.06
_exptl_crystal_size_mid 0.06
_exptl_crystal_size_min 0.04
_refine_diff_density_max 0.271
_refine_diff_density_min -0.213
_refine_ls_extinction_method none
_refine_ls_goodness_of_fit_ref 1.021
_refine_ls_hydrogen_treatment constr
_refine_ls_matrix_type full
_refine_ls_number_parameters 308
_refine_ls_number_reflns 4208
_refine_ls_number_restraints 0
_refine_ls_restrained_S_all 1.021
_refine_ls_R_factor_all 0.0479
_refine_ls_R_factor_gt 0.0382
_refine_ls_shift/su_max 0.001
_refine_ls_shift/su_mean 0.000
_refine_ls_structure_factor_coef Fsqd
_refine_ls_weighting_details 'w=1/[\s^2^(Fo^2^)+(0.0525P)^2^+0.2923P] where P=(Fo^2^+2Fc^2^)/3'
_refine_ls_weighting_scheme calc
_refine_ls_wR_factor_gt 0.0956
_refine_ls_wR_factor_ref 0.1019
_reflns_number_gt 3685
_reflns_number_total 4208
_reflns_threshold_expression 'I > 2\s(I)'
_cod_data_source_file sj4062sup1.cif
_cod_data_source_block I
_cod_original_cell_volume 1106.76(12)
_cod_database_code 1544252
_shelx_space_group_comment
;
The symmetry employed for this shelxl refinement is uniquely defined
by the following loop, which should always be used as a source of
symmetry information in preference to the above space-group names.
They are only intended as comments.
;

loop_
_space_group_symop_operation_xyz
'x, y, z'
'-x, -y, -z'

loop_
_atom_site_type_symbol
_atom_site_label
_atom_site_fract_x
_atom_site_fract_y
_atom_site_fract_z
_atom_site_U_iso_or_equiv
_atom_site_adp_type
_atom_site_calc_flag
_atom_site_occupancy
S S1 0.85636(5) 0.52431(4) 0.73550(4) 0.02853(13) Uani d 1
O O1 0.97273(15) 0.31095(11) 0.56291(10) 0.0278(3) Uani d 1
O O2 0.45307(13) 0.80442(10) 1.06977(10) 0.0243(2) Uani d 1
O O3 1.43377(17) -0.21534(12) 0.47098(13) 0.0371(3) Uani d 1
O O4 1.30848(18) -0.22799(12) 0.30651(11) 0.0371(3) Uani d 1
N N1 1.14295(17) 0.27467(12) 0.69315(12) 0.0232(3) Uani d 1
H H1 1.1841 0.3065 0.7696 0.028 Uiso calc 1
N N2 0.60984(16) 0.59879(11) 0.87254(11) 0.0193(3) Uani d 1
N N3 0.82466(16) 0.57455(12) 0.97176(12) 0.0228(3) Uani d 1
N N4 0.70552(17) 0.61560(12) 1.04921(12) 0.0226(3) Uani d 1
N N5 1.34846(18) -0.17518(13) 0.41631(13) 0.0268(3) Uani d 1
C C1 1.04125(18) 0.34015(14) 0.66351(14) 0.0210(3) Uani d 1
C C2 1.0260(2) 0.45989(15) 0.77194(14) 0.0256(3) Uani d 1
H H2A 1.1298 0.5190 0.7933 0.031 Uiso calc 1
H H2B 1.0064 0.4437 0.8421 0.031 Uiso calc 1
C C3 0.76396(18) 0.56551(13) 0.86744(14) 0.0199(3) Uani d 1
C C4 0.58071(18) 0.62961(13) 0.98868(14) 0.0197(3) Uani d 1
C C5 0.42806(19) 0.67541(14) 1.03736(14) 0.0216(3) Uani d 1
H H5A 0.3307 0.6324 0.9756 0.026 Uiso calc 1
H H5B 0.4098 0.6612 1.1088 0.026 Uiso calc 1
C C6 1.19059(19) 0.16297(14) 0.61755(14) 0.0210(3) Uani d 1
C C7 1.2798(2) 0.10810(15) 0.67497(14) 0.0238(3) Uani d 1
H H7 1.3048 0.1475 0.7603 0.029 Uiso calc 1
C C8 1.3318(2) -0.00215(15) 0.60955(15) 0.0248(3) Uani d 1
H H8 1.3929 -0.0390 0.6487 0.030 Uiso calc 1
C C9 1.29292(19) -0.05829(14) 0.48512(14) 0.0234(3) Uani d 1
C C10 1.2067(2) -0.00546(15) 0.42604(14) 0.0254(3) Uani d 1
H H10 1.1828 -0.0453 0.3407 0.030 Uiso calc 1
C C11 1.1553(2) 0.10597(15) 0.49199(14) 0.0248(3) Uani d 1
H H11 1.0966 0.1433 0.4521 0.030 Uiso calc 1
C C12 0.3168(2) 0.86318(15) 1.09212(14) 0.0224(3) Uani d 1
C C13 0.1555(2) 0.80569(16) 1.07641(15) 0.0258(3) Uani d 1
H H13 0.1309 0.7192 1.0488 0.031 Uiso calc 1
C C14 0.0296(2) 0.87682(17) 1.10171(16) 0.0297(4) Uani d 1
H H14 -0.0812 0.8372 1.0897 0.036 Uiso calc 1
C C15 0.0612(2) 1.00335(17) 1.14384(16) 0.0308(4) Uani d 1
C C16 0.2244(2) 1.05886(17) 1.15901(18) 0.0351(4) Uani d 1
H H16 0.2492 1.1455 1.1877 0.042 Uiso calc 1
C C17 0.3516(2) 0.98984(16) 1.13290(17) 0.0303(4) Uani d 1
H H17 0.4621 1.0291 1.1429 0.036 Uiso calc 1
C C18 0.49849(18) 0.59151(14) 0.77434(13) 0.0192(3) Uani d 1
C C19 0.4528(2) 0.47990(15) 0.67390(15) 0.0247(3) Uani d 1
H H19 0.4943 0.4089 0.6693 0.030 Uiso calc 1
C C20 0.3451(2) 0.47341(18) 0.57963(15) 0.0327(4) Uani d 1
H H20 0.3134 0.3976 0.5094 0.039 Uiso calc 1
C C21 0.2835(2) 0.5773(2) 0.58765(17) 0.0382(4) Uani d 1
H H21 0.2090 0.5723 0.5233 0.046 Uiso calc 1
C C22 0.3302(2) 0.68759(19) 0.68882(18) 0.0359(4) Uani d 1
H H22 0.2880 0.7584 0.6937 0.043 Uiso calc 1
C C23 0.4384(2) 0.69645(15) 0.78381(15) 0.0262(3) Uani d 1
H H23 0.4706 0.7725 0.8537 0.031 Uiso calc 1
C C24 -0.0755(3) 1.0801(2) 1.1751(2) 0.0413(5) Uani d 1
H H24A -0.1814 1.0281 1.1327 0.062 Uiso calc 1
H H24B -0.0541 1.1463 1.1506 0.062 Uiso calc 1
H H24C -0.0797 1.1157 1.2622 0.062 Uiso calc 1

loop_
_atom_site_aniso_label
_atom_site_aniso_U_11
_atom_site_aniso_U_22
_atom_site_aniso_U_33
_atom_site_aniso_U_12
_atom_site_aniso_U_13
_atom_site_aniso_U_23
S1 0.0298(2) 0.0410(2) 0.0215(2) 0.02142(17) 0.00957(15) 0.01517(18)
O1 0.0292(6) 0.0312(6) 0.0189(6) 0.0121(5) -0.0009(4) 0.0058(5)
O2 0.0214(5) 0.0185(5) 0.0281(6) 0.0071(4) 0.0044(4) 0.0047(5)
O3 0.0416(7) 0.0287(7) 0.0399(7) 0.0170(5) 0.0058(6) 0.0110(6)
O4 0.0542(8) 0.0279(6) 0.0238(7) 0.0121(6) 0.0136(6) 0.0039(5)
N1 0.0269(7) 0.0232(7) 0.0152(6) 0.0088(5) 0.0011(5) 0.0035(5)
N2 0.0209(6) 0.0185(6) 0.0166(6) 0.0079(5) 0.0020(5) 0.0049(5)
N3 0.0226(6) 0.0247(7) 0.0183(6) 0.0090(5) 0.0019(5) 0.0056(5)
N4 0.0252(7) 0.0224(6) 0.0169(6) 0.0087(5) 0.0020(5) 0.0045(5)
N5 0.0291(7) 0.0215(7) 0.0277(7) 0.0059(5) 0.0105(6) 0.0076(6)
C1 0.0182(7) 0.0231(8) 0.0197(7) 0.0059(6) 0.0038(5) 0.0067(6)
C2 0.0224(8) 0.0297(8) 0.0207(8) 0.0132(6) 0.0013(6) 0.0054(7)
C3 0.0201(7) 0.0179(7) 0.0195(7) 0.0076(5) 0.0030(5) 0.0051(6)
C4 0.0219(7) 0.0173(7) 0.0167(7) 0.0046(5) 0.0015(5) 0.0043(6)
C5 0.0240(8) 0.0186(7) 0.0198(7) 0.0076(6) 0.0043(6) 0.0051(6)
C6 0.0205(7) 0.0202(7) 0.0194(7) 0.0046(5) 0.0031(5) 0.0056(6)
C7 0.0261(8) 0.0261(8) 0.0162(7) 0.0065(6) 0.0020(6) 0.0061(6)
C8 0.0261(8) 0.0255(8) 0.0236(8) 0.0087(6) 0.0042(6) 0.0102(7)
C9 0.0245(8) 0.0192(7) 0.0230(8) 0.0050(6) 0.0082(6) 0.0052(6)
C10 0.0295(8) 0.0252(8) 0.0161(7) 0.0056(6) 0.0043(6) 0.0038(6)
C11 0.0279(8) 0.0267(8) 0.0186(8) 0.0086(6) 0.0024(6) 0.0079(6)
C12 0.0240(8) 0.0242(8) 0.0196(7) 0.0109(6) 0.0051(6) 0.0081(6)
C13 0.0260(8) 0.0263(8) 0.0241(8) 0.0075(6) 0.0044(6) 0.0091(7)
C14 0.0249(8) 0.0369(9) 0.0295(9) 0.0112(7) 0.0064(6) 0.0146(8)
C15 0.0352(9) 0.0346(9) 0.0303(9) 0.0193(7) 0.0110(7) 0.0170(8)
C16 0.0390(10) 0.0255(9) 0.0448(11) 0.0144(7) 0.0116(8) 0.0160(8)
C17 0.0271(8) 0.0247(8) 0.0386(10) 0.0071(6) 0.0067(7) 0.0123(7)
C18 0.0174(7) 0.0240(7) 0.0175(7) 0.0075(5) 0.0031(5) 0.0091(6)
C19 0.0253(8) 0.0249(8) 0.0207(8) 0.0073(6) 0.0032(6) 0.0064(6)
C20 0.0266(9) 0.0439(10) 0.0188(8) 0.0043(7) 0.0009(6) 0.0064(7)
C21 0.0315(9) 0.0656(13) 0.0243(9) 0.0183(9) 0.0025(7) 0.0237(9)
C22 0.0393(10) 0.0481(11) 0.0353(10) 0.0259(8) 0.0113(8) 0.0268(9)
C23 0.0308(8) 0.0258(8) 0.0258(8) 0.0123(6) 0.0066(6) 0.0125(7)
C24 0.0420(11) 0.0482(12) 0.0473(12) 0.0285(9) 0.0189(9) 0.0265(10)

loop_
_atom_type_symbol
_atom_type_description
_atom_type_scat_dispersion_real
_atom_type_scat_dispersion_imag
_atom_type_scat_source
C C 0.0181 0.0091 'International Tables Vol C Tables 4.2.6.8 and 6.1.1.4'
H H 0.0000 0.0000 'International Tables Vol C Tables 4.2.6.8 and 6.1.1.4'
N N 0.0311 0.0180 'International Tables Vol C Tables 4.2.6.8 and 6.1.1.4'
O O 0.0492 0.0322 'International Tables Vol C Tables 4.2.6.8 and 6.1.1.4'
S S 0.3331 0.5567 'International Tables Vol C Tables 4.2.6.8 and 6.1.1.4'

loop_
_geom_angle_atom_site_label_1
_geom_angle_atom_site_label_2
_geom_angle_atom_site_label_3
_geom_angle
C3 S1 C2 99.82(8)
C12 O2 C5 117.66(12)
C1 N1 H1 115.8
C1 N1 C6 128.31(14)
C6 N1 H1 115.8
C3 N2 C18 127.40(13)
C4 N2 C3 104.43(12)
C4 N2 C18 127.94(13)
C3 N3 N4 106.31(12)
C4 N4 N3 107.88(12)
O3 N5 O4 123.30(14)
O3 N5 C9 118.18(14)
O4 N5 C9 118.52(15)
O1 C1 N1 125.37(14)
O1 C1 C2 122.69(14)
N1 C1 C2 111.91(13)
S1 C2 H2A 109.8
S1 C2 H2B 109.8
C1 C2 S1 109.43(11)
C1 C2 H2A 109.8
C1 C2 H2B 109.8
H2A C2 H2B 108.2
N2 C3 S1 120.49(11)
N3 C3 S1 128.51(12)
N3 C3 N2 110.95(13)
N2 C4 C5 123.61(14)
N4 C4 N2 110.42(13)
N4 C4 C5 125.95(14)
O2 C5 C4 106.51(12)
O2 C5 H5A 110.4
O2 C5 H5B 110.4
C4 C5 H5A 110.4
C4 C5 H5B 110.4
H5A C5 H5B 108.6
C7 C6 N1 115.99(14)
C11 C6 N1 124.33(15)
C11 C6 C7 119.68(15)
C6 C7 H7 119.6
C8 C7 C6 120.89(15)
C8 C7 H7 119.6
C7 C8 H8 120.8
C7 C8 C9 118.50(15)
C9 C8 H8 120.8
C8 C9 N5 118.20(15)
C10 C9 N5 119.99(15)
C10 C9 C8 121.80(15)
C9 C10 H10 120.2
C9 C10 C11 119.64(15)
C11 C10 H10 120.2
C6 C11 H11 120.3
C10 C11 C6 119.48(15)
C10 C11 H11 120.3
O2 C12 C13 125.17(15)
O2 C12 C17 114.73(15)
C13 C12 C17 120.10(15)
C12 C13 H13 120.5
C12 C13 C14 118.91(16)
C14 C13 H13 120.5
C13 C14 H14 118.9
C15 C14 C13 122.12(16)
C15 C14 H14 118.9
C14 C15 C16 117.81(16)
C14 C15 C24 121.68(18)
C16 C15 C24 120.49(17)
C15 C16 H16 119.4
C17 C16 C15 121.14(17)
C17 C16 H16 119.4
C12 C17 H17 120.0
C16 C17 C12 119.90(16)
C16 C17 H17 120.0
C19 C18 N2 119.01(14)
C19 C18 C23 121.77(15)
C23 C18 N2 119.21(14)
C18 C19 H19 120.6
C18 C19 C20 118.73(16)
C20 C19 H19 120.6
C19 C20 H20 119.9
C21 C20 C19 120.28(17)
C21 C20 H20 119.9
C20 C21 H21 120.0
C22 C21 C20 120.01(16)
C22 C21 H21 120.0
C21 C22 H22 119.6
C21 C22 C23 120.73(17)
C23 C22 H22 119.6
C18 C23 H23 120.8
C22 C23 C18 118.46(16)
C22 C23 H23 120.8
C15 C24 H24A 109.5
C15 C24 H24B 109.5
C15 C24 H24C 109.5
H24A C24 H24B 109.5
H24A C24 H24C 109.5
H24B C24 H24C 109.5

loop_
_geom_bond_atom_site_label_1
_geom_bond_atom_site_label_2
_geom_bond_distance
S1 C2 1.8062(16)
S1 C3 1.7440(15)
O1 C1 1.217(2)
O2 C5 1.4331(19)
O2 C12 1.3816(19)
O3 N5 1.226(2)
O4 N5 1.231(2)
N1 H1 0.8800
N1 C1 1.360(2)
N1 C6 1.402(2)
N2 C3 1.3739(19)
N2 C4 1.367(2)
N2 C18 1.4415(19)
N3 N4 1.3973(18)
N3 C3 1.311(2)
N4 C4 1.305(2)
N5 C9 1.460(2)
C1 C2 1.528(2)
C2 H2A 0.9900
C2 H2B 0.9900
C4 C5 1.492(2)
C5 H5A 0.9900
C5 H5B 0.9900
C6 C7 1.400(2)
C6 C11 1.398(2)
C7 H7 0.9500
C7 C8 1.377(2)
C8 H8 0.9500
C8 C9 1.388(2)
C9 C10 1.381(2)
C10 H10 0.9500
C10 C11 1.387(2)
C11 H11 0.9500
C12 C13 1.385(2)
C12 C17 1.390(2)
C13 H13 0.9500
C13 C14 1.395(2)
C14 H14 0.9500
C14 C15 1.386(3)
C15 C16 1.392(3)
C15 C24 1.513(2)
C16 H16 0.9500
C16 C17 1.389(2)
C17 H17 0.9500
C18 C19 1.381(2)
C18 C23 1.390(2)
C19 H19 0.9500
C19 C20 1.390(2)
C20 H20 0.9500
C20 C21 1.389(3)
C21 H21 0.9500
C21 C22 1.377(3)
C22 H22 0.9500
C22 C23 1.388(3)
C23 H23 0.9500
C24 H24A 0.9800
C24 H24B 0.9800
C24 H24C 0.9800

loop_
_geom_hbond_atom_site_label_D
_geom_hbond_atom_site_label_H
_geom_hbond_atom_site_label_A
_geom_hbond_site_symmetry_A
_geom_hbond_distance_DH
_geom_hbond_distance_HA
_geom_hbond_distance_DA
_geom_hbond_angle_DHA
N1 H1 N4 2_767 0.88 2.12 2.9949(19) 177.2
C5 H5B O4 1_466 0.99 2.49 3.2838(19) 137.0
C7 H7 O2 2_767 0.95 2.62 3.413(2) 140.7
C19 H19 O3 2_756 0.95 2.43 3.236(2) 143.0
C23 H23 O2 . 0.95 2.55 3.194(2) 125.1
C2 H2A Cg4 1_655 0.99 2.85 3.6592(19) 140
C5 H5B Cg1 2_667 0.99 2.92 3.433(2) 113
C10 H10 Cg3 1_644 0.95 2.67 3.5536(18) 156
C14 H14 Cg1 1_455 0.95 2.98 3.781(2) 143

loop_
_geom_torsion_atom_site_label_1
_geom_torsion_atom_site_label_2
_geom_torsion_atom_site_label_3
_geom_torsion_atom_site_label_4
_geom_torsion
O1 C1 C2 S1 14.8(2)
O2 C12 C13 C14 -179.47(15)
O2 C12 C17 C16 -179.65(16)
O3 N5 C9 C8 -3.5(2)
O3 N5 C9 C10 175.33(15)
O4 N5 C9 C8 176.98(15)
O4 N5 C9 C10 -4.2(2)
N1 C1 C2 S1 -167.16(11)
N1 C6 C7 C8 179.55(15)
N1 C6 C11 C10 -179.18(15)
N2 C4 C5 O2 -82.51(17)
N2 C18 C19 C20 179.83(14)
N2 C18 C23 C22 -179.48(15)
N3 N4 C4 N2 0.43(17)
N3 N4 C4 C5 -178.18(14)
N4 N3 C3 S1 177.46(12)
N4 N3 C3 N2 0.00(17)
N4 C4 C5 O2 95.93(18)
N5 C9 C10 C11 -179.59(14)
C1 N1 C6 C7 -172.03(15)
C1 N1 C6 C11 8.3(3)
C2 S1 C3 N2 -168.01(12)
C2 S1 C3 N3 14.74(16)
C3 S1 C2 C1 135.78(12)
C3 N2 C4 N4 -0.42(17)
C3 N2 C4 C5 178.23(14)
C3 N2 C18 C19 55.5(2)
C3 N2 C18 C23 -125.25(17)
C3 N3 N4 C4 -0.26(17)
C4 N2 C3 S1 -177.45(11)
C4 N2 C3 N3 0.25(17)
C4 N2 C18 C19 -118.08(17)
C4 N2 C18 C23 61.2(2)
C5 O2 C12 C13 -5.5(2)
C5 O2 C12 C17 174.82(14)
C6 N1 C1 O1 0.1(3)
C6 N1 C1 C2 -177.91(15)
C6 C7 C8 C9 -0.4(2)
C7 C6 C11 C10 1.1(2)
C7 C8 C9 N5 -179.99(15)
C7 C8 C9 C10 1.2(2)
C8 C9 C10 C11 -0.8(3)
C9 C10 C11 C6 -0.4(2)
C11 C6 C7 C8 -0.7(2)
C12 O2 C5 C4 165.95(13)
C12 C13 C14 C15 -1.0(3)
C13 C12 C17 C16 0.6(3)
C13 C14 C15 C16 0.9(3)
C13 C14 C15 C24 -177.84(17)
C14 C15 C16 C17 0.0(3)
C15 C16 C17 C12 -0.7(3)
C17 C12 C13 C14 0.2(2)
C18 N2 C3 S1 7.8(2)
C18 N2 C3 N3 -174.54(14)
C18 N2 C4 N4 174.33(14)
C18 N2 C4 C5 -7.0(2)
C18 C19 C20 C21 -0.8(3)
C19 C18 C23 C22 -0.3(2)
C19 C20 C21 C22 0.6(3)
C20 C21 C22 C23 -0.2(3)
C21 C22 C23 C18 0.1(3)
C23 C18 C19 C20 0.6(2)
C24 C15 C16 C17 178.74(18)

_cod_database_fobs_code 1544252
